data_4310290
loop_
_publ_author_name
'C. Matthias Grunert'
'Johannes Schweifer'
'Peter Weinberger'
'Wolfgang Linert'
'Kurt Mereiter'
'Gerfried Hilscher'
'Martin M\"uller'
'G\"unter Wiesinger'
'Petra J. van Koningsbruggen'

_publ_contact_author
;
        Weinberger, Peter
        Institute of Applied Synthetic Chemistry
        Vienna University of Technology
        Getreidemarkt 9/163-AC
        A-1060 Vienna
        Austria
;
_publ_contact_author_email weinberg@mail.zserv.tuwien.ac.at
_publ_contact_author_fax '++43 1 58801-16299'
_publ_contact_author_phone '++43 1 58801-15352'
_publ_section_title
;
 Structure and Physical Properties of
 [\m-Tris(1,4-bis(tetrazol-1-yl)butane-N4,N4')iron(II)]
 Bis(hexafluorophosphate), a New Fe(II) Spin-Crossover Compound with a
 Three-Dimensional Threefold Interlocked Crystal Lattice
;
_journal_name_full 'Inorganic Chemistry'
_journal_page_first 155
_journal_page_last 165
_journal_paper_doi 10.1021/ic034452z
_journal_volume 43
_journal_year 2004
_chemical_formula_moiety '(C18 H30 Fe N24 2+), 2(F6 P 1+), (solv)'
_chemical_formula_sum 'C18 H30 F12 Fe N24 O1.3 P2'
_chemical_formula_weight 949.25
_chemical_name_systematic
; 
[mue-tris(1,4-bis(tetrazol-1-yl)butane-N4,N4')iron(II)] 
bis(hexafluorophosphate solvate (methanol, water)
;
_space_group_IT_number 147
_symmetry_cell_setting trigonal
_symmetry_space_group_name_Hall '-P 3'
_symmetry_space_group_name_H-M 'P -3'
_atom_sites_solution_hydrogens geom
_atom_sites_solution_primary direct
_atom_sites_solution_secondary difmap
_audit_creation_method SHELXL-97
_cell_angle_alpha 90.00
_cell_angle_beta 90.00
_cell_angle_gamma 120.00
_cell_formula_units_Z 1
_cell_length_a 10.997(8)
_cell_length_b 10.997(8)
_cell_length_c 8.714(5)
_cell_measurement_reflns_used 2807
_cell_measurement_temperature 150(1)
_cell_measurement_theta_max 29.9
_cell_measurement_theta_min 2.3
_cell_volume 912.6(11)
_computing_cell_refinement 'Bruker SAINT'
_computing_data_collection 'Bruker SMART'
_computing_data_reduction 'Bruker SAINT, SADABS, XPREP'
_computing_molecular_graphics 'Bruker SHELXTL'
_computing_publication_material 'Bruker SHELXTL'
_computing_structure_refinement 'SHELXL-97 (Sheldrick, 1997)'
_computing_structure_solution 'SHELXS-97 (Sheldrick, 1990)'
_diffrn_ambient_temperature 150(1)
_diffrn_measured_fraction_theta_full 0.998
_diffrn_measured_fraction_theta_max 0.998
_diffrn_measurement_device_type
;
Bruker-AXS Smart APEX CCD 3-circle diffractometer
;
_diffrn_measurement_method 'phi and omega scans'
_diffrn_radiation_monochromator graphite
_diffrn_radiation_source 'normal-focus sealed tube'
_diffrn_radiation_type MoK\a
_diffrn_radiation_wavelength 0.71073
_diffrn_reflns_av_R_equivalents 0.0259
_diffrn_reflns_av_sigmaI/netI 0.0254
_diffrn_reflns_limit_h_max 9
_diffrn_reflns_limit_h_min -15
_diffrn_reflns_limit_k_max 15
_diffrn_reflns_limit_k_min -13
_diffrn_reflns_limit_l_max 11
_diffrn_reflns_limit_l_min -12
_diffrn_reflns_number 7137
_diffrn_reflns_theta_full 29.84
_diffrn_reflns_theta_max 29.84
_diffrn_reflns_theta_min 2.34
_diffrn_standards_decay_% 0
_exptl_absorpt_coefficient_mu 0.621
_exptl_absorpt_correction_T_max 1.00
_exptl_absorpt_correction_T_min 0.87
_exptl_absorpt_correction_type multi-scan
_exptl_absorpt_process_details 'program SADABS V2.03, G.M. Sheldrick'
_exptl_crystal_colour red
_exptl_crystal_density_diffrn 1.727
_exptl_crystal_density_method 'not measured'
_exptl_crystal_description rhombohedron
_exptl_crystal_F_000 480
_exptl_crystal_size_max 0.4
_exptl_crystal_size_mid 0.4
_exptl_crystal_size_min 0.3
_refine_diff_density_max 0.399
_refine_diff_density_min -0.338
_refine_diff_density_rms 0.062
_refine_ls_extinction_method none
_refine_ls_goodness_of_fit_ref 1.122
_refine_ls_hydrogen_treatment mixed
_refine_ls_matrix_type full
_refine_ls_number_parameters 103
_refine_ls_number_reflns 1766
_refine_ls_number_restraints 0
_refine_ls_restrained_S_all 1.122
_refine_ls_R_factor_all 0.0406
_refine_ls_R_factor_gt 0.0361
_refine_ls_shift/su_max 0.000
_refine_ls_shift/su_mean 0.000
_refine_ls_structure_factor_coef Fsqd
_refine_ls_weighting_details 'calc w=1/[\s^2^(Fo^2^)+(0.0276P)^2^+0.6035P] where P=(Fo^2^+2Fc^2^)/3'
_refine_ls_weighting_scheme calc
_refine_ls_wR_factor_gt 0.0779
_refine_ls_wR_factor_ref 0.0798
_reflns_number_gt 1628
_reflns_number_total 1766
_reflns_threshold_expression >2sigma(I)
_cod_data_source_file ic034452z_4.cif
_cod_data_source_block Bundi150
_cod_depositor_comments
;
The following automatic conversions were performed:
'_symmetry_cell_setting' value 'Trigonal' changed to 'trigonal' according
to '/home/saulius/struct/CIF-dictionaries/cif_core.dic' dictionary named
'cif_core.dic' version 2.4.1 from 2010-06-29.

Automatic conversion script
Id: cif_fix_enum 1527 2010-12-29 10:47:43Z saulius 
;
_cod_original_formula_sum 'C18 H30 F12 Fe N24 O1.30 P2'
_cod_database_code 4310290

loop_
_symmetry_equiv_pos_as_xyz
'x, y, z'
'-y, x-y, z'
'-x+y, -x, z'
'-x, -y, -z'
'y, -x+y, -z'
'x-y, x, -z'

loop_
_atom_site_label
_atom_site_type_symbol
_atom_site_fract_x
_atom_site_fract_y
_atom_site_fract_z
_atom_site_U_iso_or_equiv
_atom_site_adp_type
_atom_site_occupancy
_atom_site_symmetry_multiplicity
_atom_site_calc_flag
_atom_site_refinement_flags
_atom_site_disorder_assembly
_atom_site_disorder_group
Fe Fe 0.0000 0.0000 0.0000 0.00773(11) Uani 1 6 d S . .
N1 N 0.35559(12) 0.07967(13) 0.24069(13) 0.0134(2) Uani 1 1 d . . .
N2 N 0.35115(14) 0.19805(14) 0.26710(16) 0.0213(3) Uani 1 1 d . . .
N3 N 0.23976(14) 0.18385(14) 0.19955(16) 0.0194(3) Uani 1 1 d . . .
N4 N 0.17026(12) 0.05640(12) 0.12877(13) 0.0111(2) Uani 1 1 d . . .
C1 C 0.24465(15) -0.00606(15) 0.15626(16) 0.0142(3) Uani 1 1 d . . .
H1 H 0.2224 -0.0968 0.1215 0.017 Uiso 1 1 calc R . .
C2 C 0.47054(15) 0.06277(17) 0.30323(17) 0.0165(3) Uani 1 1 d . . .
H2A H 0.5584 0.1548 0.3034 0.020 Uiso 1 1 calc R . .
H2B H 0.4852 -0.0018 0.2368 0.020 Uiso 1 1 calc R . .
C3 C 0.43794(15) 0.00463(17) 0.46609(16) 0.0179(3) Uani 1 1 d . . .
H3A H 0.3533 -0.0899 0.4651 0.022 Uiso 1 1 calc R . .
H3B H 0.4179 0.0663 0.5313 0.022 Uiso 1 1 calc R . .
P P 0.3333 0.6667 0.11396(8) 0.02096(16) Uani 1 3 d S . .
F1 F 0.29039(12) 0.53252(11) 0.22075(14) 0.0343(3) Uani 1 1 d . . .
F2 F 0.19839(14) 0.57338(15) 0.01008(15) 0.0493(4) Uani 1 1 d . . .
O1S O 0.0000 0.0000 0.5000 0.028(8) Uani 0.23(3) 6 d SP . .
O2S O 0.146(3) 0.083(3) 0.509(2) 0.060(9) Uani 0.091(10) 1 d P . .
O3S O 0.0000 0.0000 -0.45(3) 0.33(14) Uiso 0.14(4) 3 d SP . .

loop_
_atom_site_aniso_label
_atom_site_aniso_U_11
_atom_site_aniso_U_22
_atom_site_aniso_U_33
_atom_site_aniso_U_23
_atom_site_aniso_U_13
_atom_site_aniso_U_12
Fe 0.00747(14) 0.00747(14) 0.0083(2) 0.000 0.000 0.00373(7)
N1 0.0124(5) 0.0153(6) 0.0126(5) 0.0001(4) -0.0021(4) 0.0070(5)
N2 0.0199(6) 0.0190(6) 0.0271(7) -0.0072(5) -0.0102(5) 0.0112(5)
N3 0.0188(6) 0.0154(6) 0.0249(7) -0.0069(5) -0.0093(5) 0.0091(5)
N4 0.0111(5) 0.0102(5) 0.0113(5) -0.0003(4) -0.0003(4) 0.0049(4)
C1 0.0134(6) 0.0147(6) 0.0151(6) -0.0012(5) -0.0026(5) 0.0075(5)
C2 0.0120(6) 0.0228(7) 0.0159(6) 0.0024(5) -0.0021(5) 0.0096(6)
C3 0.0148(7) 0.0264(8) 0.0140(6) 0.0027(5) -0.0014(5) 0.0113(6)
P 0.0212(2) 0.0212(2) 0.0206(3) 0.000 0.000 0.01058(11)
F1 0.0342(6) 0.0218(5) 0.0456(7) 0.0068(5) -0.0031(5) 0.0130(5)
F2 0.0466(8) 0.0536(8) 0.0416(7) -0.0112(6) -0.0251(6) 0.0204(7)
O1S 0.042(9) 0.042(9) 0.001(8) 0.000 0.000 0.021(5)
O2S 0.052(15) 0.093(19) 0.027(11) 0.014(9) -0.004(8) 0.030(14)

loop_
_atom_type_symbol
_atom_type_description
_atom_type_scat_dispersion_real
_atom_type_scat_dispersion_imag
_atom_type_scat_source
C C 0.0033 0.0016 'International Tables Vol C Tables 4.2.6.8 and 6.1.1.4'
H H 0.0000 0.0000 'International Tables Vol C Tables 4.2.6.8 and 6.1.1.4'
N N 0.0061 0.0033 'International Tables Vol C Tables 4.2.6.8 and 6.1.1.4'
F F 0.0171 0.0103 'International Tables Vol C Tables 4.2.6.8 and 6.1.1.4'
P P 0.1023 0.0942 'International Tables Vol C Tables 4.2.6.8 and 6.1.1.4'
Fe Fe 0.3463 0.8444 'International Tables Vol C Tables 4.2.6.8 and 6.1.1.4'
O O 0.0106 0.0060 'International Tables Vol C Tables 4.2.6.8 and 6.1.1.4'

loop_
_geom_angle_atom_site_label_1
_geom_angle_atom_site_label_2
_geom_angle_atom_site_label_3
_geom_angle
_geom_angle_site_symmetry_1
_geom_angle_site_symmetry_3
_geom_angle_publ_flag
N4 Fe N4 91.52(6) 5 4 ?
N4 Fe N4 88.48(6) 5 . ?
N4 Fe N4 180.0 4 . ?
N4 Fe N4 88.48(6) 5 3 ?
N4 Fe N4 88.48(6) 4 3 ?
N4 Fe N4 91.52(6) . 3 ?
N4 Fe N4 91.52(6) 5 6 ?
N4 Fe N4 91.52(6) 4 6 ?
N4 Fe N4 88.48(6) . 6 ?
N4 Fe N4 180.0 3 6 ?
N4 Fe N4 180.00(8) 5 2 ?
N4 Fe N4 88.48(6) 4 2 ?
N4 Fe N4 91.52(6) . 2 ?
N4 Fe N4 91.52(6) 3 2 ?
N4 Fe N4 88.48(6) 6 2 ?
C1 N1 N2 108.42(12) . . ?
C1 N1 C2 131.07(13) . . ?
N2 N1 C2 120.50(12) . . ?
N3 N2 N1 107.14(12) . . ?
N2 N3 N4 109.86(12) . . ?
C1 N4 N3 106.07(11) . . ?
C1 N4 Fe 131.73(10) . . ?
N3 N4 Fe 122.02(9) . . ?
N4 C1 N1 108.51(12) . . ?
N4 C1 H1 125.7 . . ?
N1 C1 H1 125.7 . . ?
N1 C2 C3 111.17(12) . . ?
N1 C2 H2A 109.4 . . ?
C3 C2 H2A 109.4 . . ?
N1 C2 H2B 109.4 . . ?
C3 C2 H2B 109.4 . . ?
H2A C2 H2B 108.0 . . ?
C2 C3 C3 110.83(15) . 4_656 ?
C2 C3 H3A 109.5 . . ?
C3 C3 H3A 109.5 4_656 . ?
C2 C3 H3B 109.5 . . ?
C3 C3 H3B 109.5 4_656 . ?
H3A C3 H3B 108.1 . . ?
F2 P F2 91.05(9) . 3_565 ?
F2 P F2 91.05(9) . 2_665 ?
F2 P F2 91.05(9) 3_565 2_665 ?
F2 P F1 90.05(8) . 3_565 ?
F2 P F1 89.21(7) 3_565 3_565 ?
F2 P F1 178.86(8) 2_665 3_565 ?
F2 P F1 178.86(8) . 2_665 ?
F2 P F1 90.05(8) 3_565 2_665 ?
F2 P F1 89.22(7) 2_665 2_665 ?
F1 P F1 89.68(8) 3_565 2_665 ?
F2 P F1 89.21(7) . . ?
F2 P F1 178.86(8) 3_565 . ?
F2 P F1 90.05(8) 2_665 . ?
F1 P F1 89.68(8) 3_565 . ?
F1 P F1 89.68(8) 2_665 . ?

loop_
_geom_bond_atom_site_label_1
_geom_bond_atom_site_label_2
_geom_bond_distance
_geom_bond_site_symmetry_2
_geom_bond_publ_flag
Fe N4 1.9971(15) 5 ?
Fe N4 1.9971(15) 4 ?
Fe N4 1.9971(15) . ?
Fe N4 1.9971(15) 3 ?
Fe N4 1.9971(15) 6 ?
Fe N4 1.9971(15) 2 ?
N1 C1 1.3298(19) . ?
N1 N2 1.347(2) . ?
N1 C2 1.471(2) . ?
N2 N3 1.2961(19) . ?
N3 N4 1.3630(18) . ?
N4 C1 1.327(2) . ?
C1 H1 0.9500 . ?
C2 C3 1.524(2) . ?
C2 H2A 0.9900 . ?
C2 H2B 0.9900 . ?
C3 C3 1.537(3) 4_656 ?
C3 H3A 0.9900 . ?
C3 H3B 0.9900 . ?
P F2 1.5974(15) . ?
P F2 1.5974(15) 3_565 ?
P F2 1.5974(15) 2_665 ?
P F1 1.6027(14) 3_565 ?
P F1 1.6027(14) 2_665 ?
P F1 1.6027(14) . ?

loop_
_geom_torsion_atom_site_label_1
_geom_torsion_atom_site_label_2
_geom_torsion_atom_site_label_3
_geom_torsion_atom_site_label_4
_geom_torsion
_geom_torsion_site_symmetry_1
_geom_torsion_site_symmetry_2
_geom_torsion_site_symmetry_3
_geom_torsion_site_symmetry_4
_geom_torsion_publ_flag
C1 N1 N2 N3 -0.12(17) . . . . ?
C2 N1 N2 N3 -179.82(13) . . . . ?
N1 N2 N3 N4 0.12(17) . . . . ?
N2 N3 N4 C1 -0.08(16) . . . . ?
N2 N3 N4 Fe -175.79(10) . . . . ?
N4 Fe N4 C1 -25.96(12) 5 . . . ?
N4 Fe N4 C1 161(25) 4 . . . ?
N4 Fe N4 C1 62.49(15) 3 . . . ?
N4 Fe N4 C1 -117.51(15) 6 . . . ?
N4 Fe N4 C1 154.04(12) 2 . . . ?
N4 Fe N4 N3 148.52(12) 5 . . . ?
N4 Fe N4 N3 -25(25) 4 . . . ?
N4 Fe N4 N3 -123.04(9) 3 . . . ?
N4 Fe N4 N3 56.96(9) 6 . . . ?
N4 Fe N4 N3 -31.48(12) 2 . . . ?
N3 N4 C1 N1 0.00(15) . . . . ?
Fe N4 C1 N1 175.13(9) . . . . ?
N2 N1 C1 N4 0.07(16) . . . . ?
C2 N1 C1 N4 179.73(13) . . . . ?
C1 N1 C2 C3 -93.30(19) . . . . ?
N2 N1 C2 C3 86.32(17) . . . . ?
N1 C2 C3 C3 -176.71(15) . . . 4_656 ?
